data_1501557
loop_
_publ_author_name
'Mohamed Osman Awaleh'
'Francois Brisse'
'Youssouf Djibril Soubaneh'
'Thierry Maris'

_publ_section_title
;
 Influence of the counteranion on silver(I)-dithioether coordination
 polymers
;
_journal_name_full Polyhedron
_journal_page_first 2966
_journal_page_last 2975
_journal_paper_doi 10.1016/j.poly.2010.08.013
_journal_volume 29
_journal_year 2010
_chemical_compound_source 'Synthesized by the authors. See text'
_chemical_formula_sum 'C19 H22 Ag2 O4 S2'
_chemical_formula_weight 594.23
_space_group_IT_number 15
_symmetry_cell_setting monoclinic
_symmetry_space_group_name_Hall '-C 2yc'
_symmetry_space_group_name_H-M 'C 1 2/c 1'
_atom_sites_solution_hydrogens geom
_atom_sites_solution_primary direct
_atom_sites_solution_secondary difmap
_audit_creation_method SHELXL-97
_cell_angle_alpha 90.00
_cell_angle_beta 94.775(2)
_cell_angle_gamma 90.00
_cell_formula_units_Z 4
_cell_length_a 25.7160(9)
_cell_length_b 7.8986(3)
_cell_length_c 9.9444(4)
_cell_measurement_reflns_used 7447
_cell_measurement_temperature 220(2)
_cell_measurement_theta_max 71.98
_cell_measurement_theta_min 3.45
_cell_volume 2012.90(13)
_computing_cell_refinement 'SMART (Bruker, 1999)'
_computing_data_collection 'SMART (Bruker, 1999)'
_computing_data_reduction 'SAINT (Bruker, 1999)'
_computing_molecular_graphics 'SHELXTL (Bruker, 1997)'
_computing_publication_material 'UdMX (local program)'
_computing_structure_refinement 'SHELXL97 (Sheldrick, 1997)'
_computing_structure_solution 'SHELXS97 (Sheldrick, 1997)'
_diffrn_ambient_temperature 220(2)
_diffrn_detector_area_resol_mean 5.5
_diffrn_measured_fraction_theta_full 0.973
_diffrn_measured_fraction_theta_max 0.973
_diffrn_measurement_device_type 'Bruker Smart 2000'
_diffrn_measurement_method \w
_diffrn_radiation_monochromator graphite
_diffrn_radiation_source 'X-ray Sealed Tube'
_diffrn_radiation_type CuK\a
_diffrn_radiation_wavelength 1.54178
_diffrn_reflns_av_R_equivalents 0.065
_diffrn_reflns_av_sigmaI/netI 0.0442
_diffrn_reflns_limit_h_max 31
_diffrn_reflns_limit_h_min -31
_diffrn_reflns_limit_k_max 9
_diffrn_reflns_limit_k_min -9
_diffrn_reflns_limit_l_max 12
_diffrn_reflns_limit_l_min -11
_diffrn_reflns_number 25844
_diffrn_reflns_theta_full 72.02
_diffrn_reflns_theta_max 72.02
_diffrn_reflns_theta_min 3.45
_diffrn_standards_decay_% -0.31
_diffrn_standards_number 73
_exptl_absorpt_coefficient_mu 17.741
_exptl_absorpt_correction_T_max 0.2360
_exptl_absorpt_correction_T_min 0.1600
_exptl_absorpt_correction_type multi-scan
_exptl_absorpt_process_details 'Sadabs (Sheldrick,1996)'
_exptl_crystal_colour Colorless
_exptl_crystal_density_diffrn 1.961
_exptl_crystal_density_method 'not measured'
_exptl_crystal_description platelet
_exptl_crystal_F_000 1176
_exptl_crystal_size_max 0.16
_exptl_crystal_size_mid 0.10
_exptl_crystal_size_min 0.06
_refine_diff_density_max 1.630
_refine_diff_density_min -2.442
_refine_diff_density_rms 0.255
_refine_ls_extinction_method none
_refine_ls_goodness_of_fit_ref 1.078
_refine_ls_hydrogen_treatment constr
_refine_ls_matrix_type full
_refine_ls_number_parameters 124
_refine_ls_number_reflns 1936
_refine_ls_number_restraints 0
_refine_ls_restrained_S_all 1.078
_refine_ls_R_factor_all 0.0538
_refine_ls_R_factor_gt 0.0513
_refine_ls_shift/su_max 0.001
_refine_ls_shift/su_mean 0.000
_refine_ls_structure_factor_coef Fsqd
_refine_ls_weighting_details 'calc w=1/[\s^2^(Fo^2^)+(0.1017P)^2^+0.0000P] where P=(Fo^2^+2Fc^2^)/3'
_refine_ls_weighting_scheme calc
_refine_ls_wR_factor_gt 0.1270
_refine_ls_wR_factor_ref 0.1326
_reflns_number_gt 1757
_reflns_number_total 1936
_reflns_threshold_expression I>2\s(I)
_cod_data_source_file deposit.cif
_cod_data_source_block ande65
_cod_depositor_comments
;
 Updated values of the _geom_bond_atom_site_label_*,
 _geom_angle_atom_site_label_* and _geom_torsion_atom_site_label
 data items to establish relationships between loop packets from
 different data loops.

 Antanas Vaitkus,
 2020-10-02
;
_cod_original_sg_symbol_H-M C2/c
_cod_database_code 1501557

loop_
_symmetry_equiv_pos_as_xyz
'x, y, z'
'-x, y, -z+1/2'
'x+1/2, y+1/2, z'
'-x+1/2, y+1/2, -z+1/2'
'-x, -y, -z'
'x, -y, z-1/2'
'-x+1/2, -y+1/2, -z'
'x+1/2, -y+1/2, z-1/2'

loop_
_atom_site_label
_atom_site_type_symbol
_atom_site_fract_x
_atom_site_fract_y
_atom_site_fract_z
_atom_site_U_iso_or_equiv
_atom_site_adp_type
_atom_site_occupancy
_atom_site_symmetry_multiplicity
_atom_site_calc_flag
_atom_site_refinement_flags
Ag1 Ag 0.028963(10) 0.12029(4) 0.92347(3) 0.0270(2) Uani 1 1 d .
S1 S 0.07582(4) 0.35457(13) 1.05782(12) 0.0272(3) Uani 1 1 d .
O1 O 0.05330(11) 0.1199(3) 0.6816(3) 0.0269(7) Uani 1 1 d .
O2 O 0.08565(14) 0.1053(4) 0.4805(3) 0.0310(7) Uani 1 1 d .
C1 C 0.08914(16) 0.1409(4) 0.6035(4) 0.0213(8) Uani 1 1 d .
C2 C 0.14027(14) 0.2158(5) 0.6631(4) 0.0241(8) Uani 1 1 d .
C3 C 0.15311(15) 0.2145(6) 0.8015(5) 0.0335(10) Uani 1 1 d .
H3 H 0.1310 0.1607 0.8587 0.040 Uiso 1 1 calc R
C4 C 0.19874(17) 0.2927(7) 0.8560(5) 0.0420(12) Uani 1 1 d .
H4 H 0.2073 0.2914 0.9497 0.050 Uiso 1 1 calc R
C5 C 0.23135(18) 0.3723(5) 0.7718(6) 0.0385(12) Uani 1 1 d .
H5 H 0.2615 0.4285 0.8084 0.046 Uiso 1 1 calc R
C6 C 0.2194(2) 0.3688(6) 0.6335(6) 0.0404(13) Uani 1 1 d .
H6 H 0.2423 0.4180 0.5759 0.048 Uiso 1 1 calc R
C7 C 0.17384(18) 0.2933(6) 0.5799(5) 0.0343(10) Uani 1 1 d .
H7 H 0.1655 0.2944 0.4860 0.041 Uiso 1 1 calc R
C11 C 0.12419(17) 0.2578(6) 1.1760(5) 0.0364(10) Uani 1 1 d .
H11A H 0.1452 0.3454 1.2223 0.055 Uiso 1 1 calc R
H11B H 0.1464 0.1842 1.1278 0.055 Uiso 1 1 calc R
H11C H 0.1069 0.1920 1.2415 0.055 Uiso 1 1 calc R
C12 C 0.03545(17) 0.4576(5) 1.1745(4) 0.0302(9) Uani 1 1 d .
H12A H 0.0584 0.5192 1.2413 0.036 Uiso 1 1 calc R
H12B H 0.0136 0.5416 1.1241 0.036 Uiso 1 1 calc R
C13 C 0.0000 0.3433(7) 1.2500 0.0278(12) Uani 1 2 d S
H13A H -0.0209 0.2708 1.1863 0.033 Uiso 0.50 1 calc PR
H13B H 0.0209 0.2708 1.3137 0.033 Uiso 0.50 1 calc PR

loop_
_atom_site_aniso_label
_atom_site_aniso_U_11
_atom_site_aniso_U_22
_atom_site_aniso_U_33
_atom_site_aniso_U_23
_atom_site_aniso_U_13
_atom_site_aniso_U_12
Ag1 0.0199(3) 0.0291(3) 0.0311(3) 0.00350(9) -0.00295(17) 0.00086(9)
S1 0.0246(5) 0.0255(5) 0.0311(6) 0.0011(4) -0.0008(4) -0.0046(3)
O1 0.0139(14) 0.0319(17) 0.0341(19) -0.0011(10) -0.0022(13) -0.0011(9)
O2 0.0345(18) 0.0326(17) 0.0250(18) -0.0038(11) -0.0029(14) -0.0130(12)
C1 0.0175(19) 0.0172(17) 0.028(2) 0.0018(13) -0.0028(16) 0.0027(13)
C2 0.0183(17) 0.0181(17) 0.036(2) -0.0072(15) 0.0014(15) 0.0040(14)
C3 0.0188(19) 0.047(3) 0.035(2) 0.0002(19) 0.0025(16) -0.0020(18)
C4 0.021(2) 0.064(3) 0.039(3) -0.008(2) -0.0066(18) -0.002(2)
C5 0.016(2) 0.040(3) 0.057(4) -0.0082(19) -0.009(2) -0.0028(15)
C6 0.028(3) 0.045(3) 0.047(3) 0.0068(19) 0.000(2) -0.0086(18)
C7 0.032(2) 0.037(2) 0.033(2) 0.0003(18) -0.0021(18) -0.0065(19)
C11 0.027(2) 0.041(3) 0.040(3) 0.0028(19) -0.0057(19) -0.0061(18)
C12 0.038(2) 0.0160(18) 0.037(2) -0.0010(14) 0.0029(19) -0.0003(16)
C13 0.028(3) 0.020(2) 0.034(3) 0.000 0.000(3) 0.000

loop_
_atom_type_symbol
_atom_type_description
_atom_type_scat_dispersion_real
_atom_type_scat_dispersion_imag
_atom_type_scat_source
C C 0.0181 0.0091 'International Tables Vol C Tables 4.2.6.8 and 6.1.1.4'
H H 0.0000 0.0000 'International Tables Vol C Tables 4.2.6.8 and 6.1.1.4'
O O 0.0492 0.0322 'International Tables Vol C Tables 4.2.6.8 and 6.1.1.4'
S S 0.3331 0.5567 'International Tables Vol C Tables 4.2.6.8 and 6.1.1.4'
Ag Ag 0.1306 4.2820 'International Tables Vol C Tables 4.2.6.8 and 6.1.1.4'

loop_
_geom_angle_atom_site_label_1
_geom_angle_atom_site_label_2
_geom_angle_atom_site_label_3
_geom_angle_site_symmetry_1
_geom_angle_site_symmetry_3
_geom_angle
_geom_angle_publ_flag
O1 Ag1 O2 2_556 6_556 130.18(11) y
O1 Ag1 S1 2_556 . 128.78(7) y
O2 Ag1 S1 6_556 . 99.73(9) y
O1 Ag1 O1 2_556 . 81.85(11) y
O2 Ag1 O1 6_556 . 91.78(10) y
S1 Ag1 O1 . . 110.96(7) y
O1 Ag1 Ag1 2_556 5_557 75.16(8) y
O2 Ag1 Ag1 6_556 5_557 73.31(9) y
S1 Ag1 Ag1 . 5_557 116.25(3) y
O1 Ag1 Ag1 . 5_557 132.13(6) y
C11 S1 C12 . . 100.0(2) y
C11 S1 Ag1 . . 107.82(16) y
C12 S1 Ag1 . . 113.18(14) y
C1 O1 Ag1 . 2_556 114.5(3) y
C1 O1 Ag1 . . 146.4(3) y
Ag1 O1 Ag1 2_556 . 98.15(11) y
C1 O2 Ag1 . 6 113.6(3) y
O2 C1 O1 . . 125.1(4) y
O2 C1 C2 . . 117.3(4) y
O1 C1 C2 . . 117.6(4) y
C7 C2 C3 . . 119.1(4) y
C7 C2 C1 . . 120.1(4) y
C3 C2 C1 . . 120.7(4) y
C2 C3 C4 . . 120.3(4) y
C2 C3 H3 . . 119.8 ?
C4 C3 H3 . . 119.8 ?
C5 C4 C3 . . 119.9(5) y
C5 C4 H4 . . 120.1 ?
C3 C4 H4 . . 120.1 ?
C6 C5 C4 . . 119.8(4) y
C6 C5 H5 . . 120.1 ?
C4 C5 H5 . . 120.1 ?
C7 C6 C5 . . 120.2(5) y
C7 C6 H6 . . 119.9 ?
C5 C6 H6 . . 119.9 ?
C6 C7 C2 . . 120.7(5) y
C6 C7 H7 . . 119.7 ?
C2 C7 H7 . . 119.7 ?
S1 C11 H11A . . 109.5 ?
S1 C11 H11B . . 109.5 ?
H11A C11 H11B . . 109.5 ?
S1 C11 H11C . . 109.5 ?
H11A C11 H11C . . 109.5 ?
H11B C11 H11C . . 109.5 ?
C13 C12 S1 . . 116.6(3) y
C13 C12 H12A . . 108.2 ?
S1 C12 H12A . . 108.2 ?
C13 C12 H12B . . 108.2 ?
S1 C12 H12B . . 108.2 ?
H12A C12 H12B . . 107.3 ?
C12 C13 C12 2_557 . 107.3(5) y
C12 C13 H13A 2_557 . 110.2 ?
C12 C13 H13A . . 110.2 ?
C12 C13 H13B 2_557 . 110.2 ?
C12 C13 H13B . . 110.2 ?
H13A C13 H13B . . 108.5 ?

loop_
_geom_bond_atom_site_label_1
_geom_bond_atom_site_label_2
_geom_bond_site_symmetry_2
_geom_bond_distance
_geom_bond_publ_flag
Ag1 O1 2_556 2.280(3) y
Ag1 O2 6_556 2.342(3) y
Ag1 S1 . 2.5285(11) y
Ag1 O1 . 2.535(3) y
Ag1 Ag1 5_557 2.9196(6) y
S1 C11 . 1.808(5) y
S1 C12 . 1.813(4) y
O1 C1 . 1.264(5) y
O1 Ag1 2_556 2.280(3) y
O2 C1 . 1.251(6) y
O2 Ag1 6 2.342(3) y
C1 C2 . 1.517(5) y
C2 C7 . 1.387(6) y
C2 C3 . 1.389(6) y
C3 C4 . 1.395(6) y
C3 H3 . 0.94 ?
C4 C5 . 1.385(8) y
C4 H4 . 0.94 ?
C5 C6 . 1.384(8) y
C5 H5 . 0.94 ?
C6 C7 . 1.382(7) y
C6 H6 . 0.94 ?
C7 H7 . 0.94 ?
C11 H11A . 0.97 ?
C11 H11B . 0.97 ?
C11 H11C . 0.97 ?
C12 C13 . 1.524(5) y
C12 H12A . 0.98 ?
C12 H12B . 0.98 ?
C13 C12 2_557 1.524(5) y
C13 H13A . 0.98 ?
C13 H13B . 0.98 ?

loop_
_geom_torsion_atom_site_label_1
_geom_torsion_atom_site_label_2
_geom_torsion_atom_site_label_3
_geom_torsion_atom_site_label_4
_geom_torsion_site_symmetry_1
_geom_torsion_site_symmetry_4
_geom_torsion
_geom_torsion_publ_flag
O1 Ag1 S1 C11 2_556 . 154.06(19) y
O2 Ag1 S1 C11 6_556 . -13.74(19) y
O1 Ag1 S1 C11 . . -109.45(19) y
Ag1 Ag1 S1 C11 5_557 . 62.35(17) y
O1 Ag1 S1 C12 2_556 . 44.5(2) y
O2 Ag1 S1 C12 6_556 . -123.34(18) y
O1 Ag1 S1 C12 . . 140.95(17) y
Ag1 Ag1 S1 C12 5_557 . -47.24(16) y
O1 Ag1 O1 C1 2_556 . 166.3(4) y
O2 Ag1 O1 C1 6_556 . -63.3(4) y
S1 Ag1 O1 C1 . . 37.8(4) y
Ag1 Ag1 O1 C1 5_557 . -132.3(4) y
O1 Ag1 O1 Ag1 2_556 2_556 0.15(13) y
O2 Ag1 O1 Ag1 6_556 2_556 130.51(11) y
S1 Ag1 O1 Ag1 . 2_556 -128.36(7) y
Ag1 Ag1 O1 Ag1 5_557 2_556 61.57(11) y
Ag1 O2 C1 O1 6 . -29.7(5) y
Ag1 O2 C1 C2 6 . 150.7(3) y
Ag1 O1 C1 O2 2_556 . -25.2(5) y
Ag1 O1 C1 O2 . . 169.9(3) y
Ag1 O1 C1 C2 2_556 . 154.4(2) y
Ag1 O1 C1 C2 . . -10.5(6) y
O2 C1 C2 C7 . . 21.1(5) y
O1 C1 C2 C7 . . -158.5(4) y
O2 C1 C2 C3 . . -161.6(4) y
O1 C1 C2 C3 . . 18.7(5) y
C7 C2 C3 C4 . . 1.1(7) y
C1 C2 C3 C4 . . -176.1(4) y
C2 C3 C4 C5 . . 0.1(8) y
C3 C4 C5 C6 . . -2.2(8) y
C4 C5 C6 C7 . . 3.1(7) y
C5 C6 C7 C2 . . -1.9(7) y
C3 C2 C7 C6 . . -0.2(7) y
C1 C2 C7 C6 . . 177.0(4) y
C11 S1 C12 C13 . . -74.1(3) y
Ag1 S1 C12 C13 . . 40.3(3) y
S1 C12 C13 C12 . 2_557 -172.0(4) y
